data_7233268
loop_
_publ_author_name
'Shikhaliyev, Namiq Q.'
'Kuznetsov, Maxim L.'
'Maharramov, Abel M.'
'Gurbanov, Atash V.'
'Ahmadova, Nigar E.'
'Nenajdenko, Valentine G.'
'Mahmudov, Kamran T.'
'Pombeiro, Armando J. L.'

_publ_section_title
;
 Noncovalent interactions in the design of bis-azo dyes
;
_journal_issue 34
_journal_name_full CrystEngComm
_journal_page_first 5032
_journal_paper_doi 10.1039/C9CE00956F
_journal_volume 21
_journal_year 2019
_chemical_formula_moiety 'C24 H14 Cl4 F4 N4'
_chemical_formula_sum 'C24 H14 Cl4 F4 N4'
_chemical_formula_weight 576.19
_space_group_crystal_system triclinic
_space_group_IT_number 2
_space_group_name_Hall '-P 1'
_space_group_name_H-M_alt 'P -1'
_symmetry_space_group_name_Hall '-P 1'
_symmetry_space_group_name_H-M 'P -1'
_atom_sites_solution_hydrogens geom
_atom_sites_solution_primary direct
_atom_sites_solution_secondary difmap
_audit_creation_method SHELXL-2016/6
_audit_update_record
;
2019-06-19 deposited with the CCDC.    2019-07-25 downloaded from the CCDC.
;
_cell_angle_alpha 97.953(5)
_cell_angle_beta 97.431(5)
_cell_angle_gamma 111.124(4)
_cell_formula_units_Z 1
_cell_length_a 5.9278(9)
_cell_length_b 7.2851(11)
_cell_length_c 15.889(3)
_cell_measurement_reflns_used 2576
_cell_measurement_temperature 150(2)
_cell_measurement_theta_max 25.26
_cell_measurement_theta_min 2.64
_cell_volume 621.86(18)
_computing_cell_refinement 'Bruker SAINT'
_computing_data_collection 'Bruker APEX3'
_computing_data_reduction 'Bruker SAINT'
_computing_molecular_graphics 'Bruker SHELXTL'
_computing_publication_material 'Bruker SHELXTL'
_computing_structure_refinement 'SHELXL-2016/6 (Sheldrick, 2016)'
_computing_structure_solution 'SHELXT 2014/4 (Sheldrick, 2014)'
_diffrn_ambient_temperature 150(2)
_diffrn_measured_fraction_theta_full 0.954
_diffrn_measured_fraction_theta_max 0.956
_diffrn_measurement_device_type 'Bruker APEX-II CCD'
_diffrn_measurement_method '\f and \w scans'
_diffrn_radiation_type MoK\a
_diffrn_radiation_wavelength 0.71073
_diffrn_reflns_av_R_equivalents 0.0375
_diffrn_reflns_av_unetI/netI 0.0445
_diffrn_reflns_Laue_measured_fraction_full 0.954
_diffrn_reflns_Laue_measured_fraction_max 0.956
_diffrn_reflns_limit_h_max 7
_diffrn_reflns_limit_h_min -5
_diffrn_reflns_limit_k_max 8
_diffrn_reflns_limit_k_min -8
_diffrn_reflns_limit_l_max 19
_diffrn_reflns_limit_l_min -19
_diffrn_reflns_number 9847
_diffrn_reflns_point_group_measured_fraction_full 0.954
_diffrn_reflns_point_group_measured_fraction_max 0.956
_diffrn_reflns_theta_full 25.242
_diffrn_reflns_theta_max 25.707
_diffrn_reflns_theta_min 3.080
_exptl_absorpt_coefficient_mu 0.528
_exptl_absorpt_correction_T_max 0.923
_exptl_absorpt_correction_T_min 0.902
_exptl_absorpt_correction_type multi-scan
_exptl_absorpt_process_details 'SADABS (Bruker, 2003)'
_exptl_crystal_colour orange
_exptl_crystal_density_diffrn 1.539
_exptl_crystal_description prisme
_exptl_crystal_F_000 290
_exptl_crystal_size_max 0.190
_exptl_crystal_size_mid 0.140
_exptl_crystal_size_min 0.130
_refine_diff_density_max 0.247
_refine_diff_density_min -0.259
_refine_diff_density_rms 0.058
_refine_ls_extinction_method none
_refine_ls_goodness_of_fit_ref 1.007
_refine_ls_hydrogen_treatment constr
_refine_ls_matrix_type full
_refine_ls_number_parameters 164
_refine_ls_number_reflns 2260
_refine_ls_number_restraints 0
_refine_ls_restrained_S_all 1.007
_refine_ls_R_factor_all 0.0638
_refine_ls_R_factor_gt 0.0390
_refine_ls_shift/su_max 0.000
_refine_ls_shift/su_mean 0.000
_refine_ls_structure_factor_coef Fsqd
_refine_ls_weighting_details 'w=1/[\s^2^(Fo^2^)+(0.0393P)^2^+0.3553P] where P=(Fo^2^+2Fc^2^)/3'
_refine_ls_weighting_scheme calc
_refine_ls_wR_factor_gt 0.0812
_refine_ls_wR_factor_ref 0.0903
_reflns_Friedel_coverage 0.000
_reflns_number_gt 1681
_reflns_number_total 2260
_reflns_threshold_expression 'I > 2\s(I)'
_cod_data_source_file c9ce00956f2.cif
_cod_data_source_block ane28_a
_cod_depositor_comments 'Adding full bibliography for 7233265--7233268.cif.'
_cod_original_cell_volume 621.87(17)
_cod_database_code 7233268
_shelx_shelxl_version_number 2016/6
_shelx_space_group_comment
;
The symmetry employed for this shelxl refinement is uniquely defined
by the following loop, which should always be used as a source of
symmetry information in preference to the above space-group names.
They are only intended as comments.
;
_shelx_estimated_absorpt_t_min 0.906
_shelx_estimated_absorpt_t_max 0.935

loop_
_space_group_symop_operation_xyz
'x, y, z'
'-x, -y, -z'

loop_
_atom_site_label
_atom_site_type_symbol
_atom_site_fract_x
_atom_site_fract_y
_atom_site_fract_z
_atom_site_U_iso_or_equiv
_atom_site_adp_type
_atom_site_occupancy
_atom_site_site_symmetry_order
_atom_site_calc_flag
_atom_site_refinement_flags_posn
_atom_site_refinement_flags_adp
Cl1 Cl -0.28932(13) 0.49254(10) 0.81322(4) 0.0308(2) Uani 1 1 d . .
Cl2 Cl -0.52823(12) 0.30038(10) 0.63751(4) 0.0318(2) Uani 1 1 d . .
F1 F -0.1042(3) 0.18063(19) 0.57871(8) 0.0243(4) Uani 1 1 d . .
F2 F 0.0427(3) 0.86342(19) 0.58454(9) 0.0253(4) Uani 1 1 d . .
N1 N 0.1514(4) 0.6843(3) 0.74435(12) 0.0211(5) Uani 1 1 d . .
N2 N 0.3427(4) 0.7621(3) 0.71402(12) 0.0200(5) Uani 1 1 d . .
C1 C -0.0317(4) 0.5234(3) 0.58726(14) 0.0170(5) Uani 1 1 d . .
C2 C -0.0545(4) 0.3411(3) 0.54062(15) 0.0182(5) Uani 1 1 d . .
C3 C 0.0230(4) 0.6818(3) 0.54384(15) 0.0174(5) Uani 1 1 d . .
C4 C -0.0526(4) 0.5536(3) 0.68005(15) 0.0191(5) Uani 1 1 d . .
C5 C -0.2626(5) 0.4600(4) 0.70690(15) 0.0220(6) Uani 1 1 d . .
C6 C 0.5499(5) 0.8981(3) 0.77711(15) 0.0205(6) Uani 1 1 d . .
C7 C 0.7650(5) 0.9776(4) 0.74612(15) 0.0225(6) Uani 1 1 d . .
H7 H 0.766513 0.940898 0.686504 0.027 Uiso 1 1 calc R U
C8 C 0.9785(5) 1.1108(4) 0.80224(16) 0.0262(6) Uani 1 1 d . .
H8 H 1.126172 1.164219 0.780777 0.031 Uiso 1 1 calc R U
C9 C 0.9792(5) 1.1670(4) 0.88897(16) 0.0287(7) Uani 1 1 d . .
C10 C 0.7609(5) 1.0857(4) 0.91892(16) 0.0334(7) Uani 1 1 d . .
H10 H 0.759457 1.122925 0.978496 0.040 Uiso 1 1 calc R U
C11 C 0.5470(5) 0.9525(4) 0.86434(16) 0.0305(7) Uani 1 1 d . .
H11 H 0.399608 0.898629 0.885918 0.037 Uiso 1 1 calc R U
C12 C 1.2078(5) 1.3192(5) 0.94953(18) 0.0425(8) Uani 1 1 d . .
H12A H 1.193183 1.308194 1.009526 0.064 Uiso 1 1 calc R U
H12B H 1.226322 1.454637 0.941675 0.064 Uiso 1 1 calc R U
H12C H 1.352403 1.293681 0.936712 0.064 Uiso 1 1 calc R U

loop_
_atom_site_aniso_label
_atom_site_aniso_U_11
_atom_site_aniso_U_22
_atom_site_aniso_U_33
_atom_site_aniso_U_23
_atom_site_aniso_U_13
_atom_site_aniso_U_12
Cl1 0.0323(4) 0.0354(4) 0.0291(3) 0.0109(3) 0.0156(3) 0.0133(3)
Cl2 0.0170(3) 0.0330(4) 0.0394(4) 0.0048(3) 0.0030(3) 0.0044(3)
F1 0.0318(8) 0.0176(7) 0.0278(8) 0.0102(6) 0.0091(7) 0.0114(6)
F2 0.0352(9) 0.0143(7) 0.0282(7) 0.0016(6) 0.0093(7) 0.0117(6)
N1 0.0213(12) 0.0202(11) 0.0214(10) 0.0040(9) 0.0034(9) 0.0078(9)
N2 0.0182(11) 0.0191(11) 0.0219(10) 0.0044(8) 0.0050(9) 0.0056(9)
C1 0.0112(12) 0.0195(12) 0.0194(11) 0.0038(10) 0.0017(10) 0.0054(10)
C2 0.0158(12) 0.0139(12) 0.0244(12) 0.0064(10) 0.0021(10) 0.0048(10)
C3 0.0155(12) 0.0128(12) 0.0224(12) -0.0023(9) 0.0008(10) 0.0068(10)
C4 0.0180(13) 0.0162(12) 0.0237(12) 0.0039(10) 0.0032(10) 0.0079(10)
C5 0.0232(14) 0.0194(13) 0.0247(13) 0.0043(10) 0.0058(11) 0.0094(11)
C6 0.0224(14) 0.0179(12) 0.0174(12) 0.0008(10) 0.0020(10) 0.0051(11)
C7 0.0247(14) 0.0248(13) 0.0187(12) 0.0033(10) 0.0068(11) 0.0097(11)
C8 0.0176(13) 0.0280(14) 0.0303(14) 0.0058(11) 0.0069(11) 0.0050(11)
C9 0.0275(15) 0.0257(14) 0.0272(14) 0.0011(11) -0.0005(12) 0.0070(12)
C10 0.0322(16) 0.0397(17) 0.0177(13) -0.0002(12) 0.0039(12) 0.0040(13)
C11 0.0249(15) 0.0344(15) 0.0236(14) 0.0035(12) 0.0076(12) 0.0014(12)
C12 0.0276(16) 0.0492(19) 0.0344(16) -0.0019(14) -0.0018(13) 0.0021(14)

loop_
_atom_type_symbol
_atom_type_description
_atom_type_scat_dispersion_real
_atom_type_scat_dispersion_imag
_atom_type_scat_source
C C 0.0033 0.0016 'International Tables Vol C Tables 4.2.6.8 and 6.1.1.4'
H H 0.0000 0.0000 'International Tables Vol C Tables 4.2.6.8 and 6.1.1.4'
N N 0.0061 0.0033 'International Tables Vol C Tables 4.2.6.8 and 6.1.1.4'
F F 0.0171 0.0103 'International Tables Vol C Tables 4.2.6.8 and 6.1.1.4'
Cl Cl 0.1484 0.1585 'International Tables Vol C Tables 4.2.6.8 and 6.1.1.4'

loop_
_geom_angle_atom_site_label_1
_geom_angle_atom_site_label_2
_geom_angle_atom_site_label_3
_geom_angle
_geom_angle_site_symmetry_1
_geom_angle_site_symmetry_3
N2 N1 C4 112.8(2) . .
N1 N2 C6 114.1(2) . .
C2 C1 C3 116.2(2) . .
C2 C1 C4 122.7(2) . .
C3 C1 C4 121.1(2) . .
F1 C2 C3 118.4(2) . 2_566
F1 C2 C1 119.7(2) . .
C3 C2 C1 121.9(2) 2_566 .
F2 C3 C2 118.5(2) . 2_566
F2 C3 C1 119.6(2) . .
C2 C3 C1 121.9(2) 2_566 .
C5 C4 N1 116.8(2) . .
C5 C4 C1 122.5(2) . .
N1 C4 C1 120.7(2) . .
C4 C5 Cl1 123.01(19) . .
C4 C5 Cl2 122.9(2) . .
Cl1 C5 Cl2 114.06(15) . .
C7 C6 C11 120.2(2) . .
C7 C6 N2 115.1(2) . .
C11 C6 N2 124.7(2) . .
C6 C7 C8 119.9(2) . .
C6 C7 H7 120.1 . .
C8 C7 H7 120.1 . .
C9 C8 C7 120.8(3) . .
C9 C8 H8 119.6 . .
C7 C8 H8 119.6 . .
C8 C9 C10 118.5(2) . .
C8 C9 C12 121.1(3) . .
C10 C9 C12 120.4(3) . .
C11 C10 C9 121.6(3) . .
C11 C10 H10 119.2 . .
C9 C10 H10 119.2 . .
C10 C11 C6 119.0(3) . .
C10 C11 H11 120.5 . .
C6 C11 H11 120.5 . .
C9 C12 H12A 109.5 . .
C9 C12 H12B 109.5 . .
H12A C12 H12B 109.5 . .
C9 C12 H12C 109.5 . .
H12A C12 H12C 109.5 . .
H12B C12 H12C 109.5 . .

loop_
_geom_bond_atom_site_label_1
_geom_bond_atom_site_label_2
_geom_bond_distance
_geom_bond_site_symmetry_2
Cl1 C5 1.709(3) .
Cl2 C5 1.710(2) .
F1 C2 1.346(2) .
F2 C3 1.347(3) .
N1 N2 1.262(3) .
N1 C4 1.412(3) .
N2 C6 1.423(3) .
C1 C2 1.380(3) .
C1 C3 1.386(3) .
C1 C4 1.488(3) .
C2 C3 1.375(4) 2_566
C4 C5 1.343(4) .
C6 C7 1.383(4) .
C6 C11 1.392(4) .
C7 C8 1.386(3) .
C7 H7 0.9500 .
C8 C9 1.381(4) .
C8 H8 0.9500 .
C9 C10 1.391(4) .
C9 C12 1.509(4) .
C10 C11 1.378(4) .
C10 H10 0.9500 .
C11 H11 0.9500 .
C12 H12A 0.9800 .
C12 H12B 0.9800 .
C12 H12C 0.9800 .

loop_
_geom_torsion_atom_site_label_1
_geom_torsion_atom_site_label_2
_geom_torsion_atom_site_label_3
_geom_torsion_atom_site_label_4
_geom_torsion
_geom_torsion_site_symmetry_4
C4 N1 N2 C6 178.68(19) .
C3 C1 C2 F1 179.12(19) .
C4 C1 C2 F1 1.8(4) .
C3 C1 C2 C3 0.5(4) 2_566
C4 C1 C2 C3 -176.8(2) 2_566
C2 C1 C3 F2 178.5(2) .
C4 C1 C3 F2 -4.1(4) .
C2 C1 C3 C2 -0.5(4) 2_566
C4 C1 C3 C2 176.9(2) 2_566
N2 N1 C4 C5 178.3(2) .
N2 N1 C4 C1 -1.8(3) .
C2 C1 C4 C5 -64.7(4) .
C3 C1 C4 C5 118.1(3) .
C2 C1 C4 N1 115.4(3) .
C3 C1 C4 N1 -61.8(3) .
N1 C4 C5 Cl1 -0.2(3) .
C1 C4 C5 Cl1 179.84(18) .
N1 C4 C5 Cl2 178.78(17) .
C1 C4 C5 Cl2 -1.1(4) .
N1 N2 C6 C7 176.9(2) .
N1 N2 C6 C11 -3.1(4) .
C11 C6 C7 C8 0.4(4) .
N2 C6 C7 C8 -179.6(2) .
C6 C7 C8 C9 -0.5(4) .
C7 C8 C9 C10 0.4(4) .
C7 C8 C9 C12 -177.2(2) .
C8 C9 C10 C11 -0.2(4) .
C12 C9 C10 C11 177.4(3) .
C9 C10 C11 C6 0.1(4) .
C7 C6 C11 C10 -0.1(4) .
N2 C6 C11 C10 179.8(2) .
